data_4305464
loop_
_publ_author_name
'Chao Qin'
'Xin-Long Wang'
'En-Bo Wang'
'Zhong-Min Su'

_publ_section_title
;
Catenation of Loop-Containing 2D Layers with a 3D pcu Skeleton into a New
Type of Entangled Framework Having Polyrotaxane and Polycatenane Character
;
_journal_name_full 'Inorganic Chemistry'
_journal_page_first 5555
_journal_page_last 5557
_journal_paper_doi 10.1021/ic8004536
_journal_volume 47
_journal_year 2008
_chemical_formula_sum 'C60 H62 Cu4 Mo12 N30 O43 P V2'
_chemical_formula_weight 3429.69
_chemical_name_systematic
; 
 ? 
;
_space_group_IT_number 2
_symmetry_cell_setting triclinic
_symmetry_space_group_name_Hall '-P 1'
_symmetry_space_group_name_H-M 'P -1'
_atom_sites_solution_hydrogens geom
_atom_sites_solution_primary direct
_atom_sites_solution_secondary difmap
_audit_creation_method SHELXL-97
_cell_angle_alpha 95.00(3)
_cell_angle_beta 114.61(3)
_cell_angle_gamma 111.88(3)
_cell_formula_units_Z 1
_cell_length_a 13.118(3)
_cell_length_b 14.624(3)
_cell_length_c 15.193(3)
_cell_measurement_reflns_used 18200
_cell_measurement_temperature 298(2)
_cell_measurement_theta_max 25.00
_cell_measurement_theta_min 2.98
_cell_volume 2355.3(14)
_computing_cell_refinement 'RAPID AUTO'
_computing_data_collection 'RAPID AUTO'
_computing_data_reduction 'RAPID AUTO'
_computing_structure_refinement 'SHELXL-97 (Sheldrick, 1997)'
_computing_structure_solution 'SHELXS-97 (Sheldrick, 1990)'
_diffrn_ambient_temperature 298(2)
_diffrn_detector_area_resol_mean 0.01
_diffrn_measured_fraction_theta_full 0.970
_diffrn_measured_fraction_theta_max 0.970
_diffrn_measurement_device_type 'Rigaku RAXIS RAPID IP'
_diffrn_measurement_method Oscillation
_diffrn_radiation_monochromator graphite
_diffrn_radiation_source 'Rotation anode'
_diffrn_radiation_type MoK\a
_diffrn_radiation_wavelength 0.71073
_diffrn_reflns_av_R_equivalents 0.1032
_diffrn_reflns_av_sigmaI/netI 0.1362
_diffrn_reflns_limit_h_max 14
_diffrn_reflns_limit_h_min -15
_diffrn_reflns_limit_k_max 17
_diffrn_reflns_limit_k_min -17
_diffrn_reflns_limit_l_max 18
_diffrn_reflns_limit_l_min -18
_diffrn_reflns_number 18200
_diffrn_reflns_theta_full 25.00
_diffrn_reflns_theta_max 25.00
_diffrn_reflns_theta_min 2.98
_exptl_absorpt_coefficient_mu 2.728
_exptl_absorpt_correction_T_max 0.6542
_exptl_absorpt_correction_T_min 0.5605
_exptl_absorpt_correction_type multi-scan
_exptl_absorpt_process_details 'ABSCOR by T.Higashi    8 March, 1995'
_exptl_crystal_colour colorless
_exptl_crystal_density_diffrn 2.418
_exptl_crystal_density_method 'not measured'
_exptl_crystal_description block
_exptl_crystal_F_000 1657
_exptl_crystal_size_max 0.24
_exptl_crystal_size_mid 0.21
_exptl_crystal_size_min 0.17
_refine_diff_density_max 0.920
_refine_diff_density_min -0.938
_refine_diff_density_rms 0.172
_refine_ls_extinction_method none
_refine_ls_goodness_of_fit_ref 1.001
_refine_ls_hydrogen_treatment constr
_refine_ls_matrix_type full
_refine_ls_number_parameters 735
_refine_ls_number_reflns 8054
_refine_ls_number_restraints 200
_refine_ls_restrained_S_all 1.005
_refine_ls_R_factor_all 0.1332
_refine_ls_R_factor_gt 0.0686
_refine_ls_shift/su_max 0.000
_refine_ls_shift/su_mean 0.000
_refine_ls_structure_factor_coef Fsqd
_refine_ls_weighting_details 'calc w=1/[\s^2^(Fo^2^)+(0.0041P)^2^+17.5004P] where P=(Fo^2^+2Fc^2^)/3'
_refine_ls_weighting_scheme calc
_refine_ls_wR_factor_gt 0.1146
_refine_ls_wR_factor_ref 0.1386
_reflns_number_gt 4612
_reflns_number_total 8054
_reflns_threshold_expression >2sigma(I)
_cod_data_source_file ic8004536-file004.cif
_cod_data_source_block www
_cod_depositor_comments
;
The following automatic conversions were performed:
'_symmetry_cell_setting' value 'Triclinic' changed to 'triclinic'
according to '/home/saulius/struct/CIF-dictionaries/cif_core.dic'
dictionary named 'cif_core.dic' version 2.4.1 from 2010-06-29.

Automatic conversion script
Id: cif_fix_enum 1527 2010-12-29 10:47:43Z saulius 
;
_cod_original_cell_volume 2355.2(8)
_cod_database_code 4305464

loop_
_symmetry_equiv_pos_as_xyz
'x, y, z'
'-x, -y, -z'

loop_
_atom_site_label
_atom_site_type_symbol
_atom_site_fract_x
_atom_site_fract_y
_atom_site_fract_z
_atom_site_U_iso_or_equiv
_atom_site_adp_type
_atom_site_occupancy
_atom_site_symmetry_multiplicity
_atom_site_calc_flag
_atom_site_refinement_flags
_atom_site_disorder_assembly
_atom_site_disorder_group
Cu1 Cu 1.0000 1.0000 0.5000 0.0496(6) Uani 1 2 d S . .
Cu2 Cu 0.68543(18) 0.54800(16) 0.34073(15) 0.0721(6) Uani 1 1 d . . .
Cu3 Cu 0.0000 1.0000 0.0000 0.0316(5) Uani 1 2 d S . .
Mo1 Mo 0.16267(9) 0.86698(8) 0.36741(8) 0.0326(3) Uani 1 1 d . . .
Mo2 Mo 0.34917(11) 0.85100(9) 0.24072(8) 0.0429(3) Uani 1 1 d . E .
Mo3 Mo 0.68145(9) 0.98201(8) 0.37795(8) 0.0364(3) Uani 1 1 d . . .
Mo4 Mo 0.66528(9) 0.84598(8) 0.55849(8) 0.0302(3) Uani 1 1 d . . .
Mo5 Mo 0.47677(9) 0.86323(8) 0.68181(8) 0.0363(3) Uani 1 1 d . . .
Mo6 Mo 0.33397(11) 0.72178(8) 0.42576(8) 0.0386(3) Uani 1 1 d . . .
V1 V 0.23848(19) 1.00236(16) 0.23950(16) 0.0393(5) Uani 1 1 d . . .
P1 P 0.5000 1.0000 0.5000 0.0266(9) Uani 1 2 d S . .
O1 O 0.0058(7) 0.8099(6) 0.2998(6) 0.049(2) Uani 1 1 d . . .
O2 O 0.1925(8) 0.9156(6) 0.4945(6) 0.045(2) Uani 1 1 d . . .
O3 O 0.2029(7) 1.0094(6) 0.3493(6) 0.036(2) Uani 1 1 d . . .
O4 O 0.2102(9) 0.8677(7) 0.2558(7) 0.054(3) Uani 1 1 d . E .
O5 O 0.2024(11) 0.7634(8) 0.3924(8) 0.074(3) Uani 1 1 d U . .
O6 O 0.2737(7) 0.7866(6) 0.1202(6) 0.038(2) Uani 1 1 d . . .
O7 O 0.3762(7) 0.9944(6) 0.2332(8) 0.056(3) Uani 1 1 d . . .
O8 O 0.5126(8) 0.8840(7) 0.2783(8) 0.074(3) Uani 1 1 d U . .
O9 O 0.3302(12) 0.7479(9) 0.3030(8) 0.083(4) Uani 1 1 d . . .
O10 O 0.7664(8) 0.9727(7) 0.3253(6) 0.049(2) Uani 1 1 d . . .
O11 O 0.6871(8) 0.8836(6) 0.4516(6) 0.052(2) Uani 1 1 d . . .
O12 O 0.5046(8) 0.7456(8) 0.4773(7) 0.068(3) Uani 1 1 d . . .
O13 O 0.7505(9) 0.7822(7) 0.5948(7) 0.062(3) Uani 1 1 d . . .
O14 O 0.3649(9) 0.9129(7) 0.6692(9) 0.081(3) Uani 1 1 d U . .
O15 O 0.4741(8) 0.8027(7) 0.7678(6) 0.048(2) Uani 1 1 d . . .
O16 O 0.3725(8) 0.7584(7) 0.5637(6) 0.060(3) Uani 1 1 d . . .
O17 O 0.2571(8) 0.5954(6) 0.3892(8) 0.057(3) Uani 1 1 d . . .
O18 O 0.3713(8) 1.1367(6) 0.3247(6) 0.043(2) Uani 1 1 d . . .
O19 O 0.1285(6) 0.9990(6) 0.1323(5) 0.037(2) Uani 1 1 d . . .
O20 O 0.5051(12) 0.9062(11) 0.5279(10) 0.023(3) Uani 0.50 1 d P . .
O21 O 0.6135(11) 0.9937(9) 0.5171(9) 0.015(3) Uani 0.50 1 d PU . .
O22 O 0.4879(12) 1.0021(11) 0.6012(10) 0.023(3) Uani 0.50 1 d P . .
O23 O 0.6222(11) 1.0980(9) 0.5792(10) 0.016(3) Uani 0.50 1 d P . .
C1 C 0.3008(17) 0.5900(14) -0.1933(14) 0.082(5) Uani 1 1 d U . .
H1A H 0.3760 0.6444 -0.1796 0.099 Uiso 1 1 calc R A 2
C2 C 0.1504(15) 0.4453(11) -0.2550(12) 0.062(4) Uani 1 1 d . . .
H2A H 0.0965 0.3758 -0.2881 0.074 Uiso 1 1 calc R B 2
C3 C 0.0352(18) 0.4750(17) -0.166(2) 0.120(8) Uani 1 1 d . . .
H3A H -0.0397 0.4144 -0.2164 0.144 Uiso 1 1 calc R C 2
H3B H 0.0129 0.5309 -0.1624 0.144 Uiso 1 1 calc R C 2
C4 C 0.0806(14) 0.4536(12) -0.0633(15) 0.061(4) Uani 1 1 d . . .
C5 C 0.0386(14) 0.3563(11) -0.0594(14) 0.069(5) Uani 1 1 d . . .
H5A H -0.0149 0.3017 -0.1183 0.082 Uiso 1 1 calc R . .
C6 C 0.0764(15) 0.3391(11) 0.0336(14) 0.072(5) Uani 1 1 d . . .
H6A H 0.0492 0.2725 0.0393 0.087 Uiso 1 1 calc R . .
C8 C 0.1966(15) 0.5213(14) 0.1074(14) 0.075(5) Uani 1 1 d U . .
H8A H 0.2542 0.5775 0.1644 0.090 Uiso 1 1 calc R . .
C9 C 0.1571(16) 0.5367(15) 0.0208(16) 0.083(5) Uani 1 1 d U . .
H9A H 0.1799 0.6032 0.0148 0.100 Uiso 1 1 calc R . .
C11 C 0.1563(15) 0.4235(13) 0.1193(15) 0.083(6) Uani 1 1 d . . .
C12 C 0.1941(17) 0.4019(16) 0.2224(15) 0.101(6) Uani 1 1 d U D .
H12A H 0.1751 0.4419 0.2621 0.121 Uiso 0.608(17) 1 calc PR D 1
H12B H 0.1428 0.3298 0.2117 0.121 Uiso 0.608(17) 1 calc PR D 1
H12C H 0.1711 0.4373 0.2622 0.121 Uiso 0.392(17) 1 calc PR D 2
H12D H 0.1524 0.3287 0.2137 0.121 Uiso 0.392(17) 1 calc PR D 2
C13 C 0.8359(13) 0.7814(10) 0.4138(11) 0.049(4) Uani 1 1 d . D 2
H13A H 0.7838 0.7894 0.3541 0.059 Uiso 1 1 calc R D 2
C14 C 0.9841(11) 0.8154(9) 0.5615(10) 0.040(3) Uani 1 1 d . D 2
H14A H 1.0553 0.8491 0.6247 0.048 Uiso 1 1 calc R D 2
C15 C 0.9188(14) 0.6355(10) 0.5750(11) 0.052(4) Uani 1 1 d . D 2
H15A H 0.8374 0.5944 0.5690 0.063 Uiso 1 1 calc R D 2
H15B H 0.9783 0.6690 0.6463 0.063 Uiso 1 1 calc R D 2
C16 C 0.8791(12) 0.4654(10) 0.4837(11) 0.057(4) Uani 1 1 d . . 2
H16A H 0.7968 0.4407 0.4717 0.068 Uiso 1 1 calc R . 2
C17 C 0.9594(12) 0.5637(10) 0.5342(9) 0.042(3) Uani 1 1 d . D 2
C18 C 1.0840(13) 0.6018(11) 0.5521(11) 0.056(4) Uani 1 1 d . . 2
H18A H 1.1411 0.6704 0.5870 0.068 Uiso 1 1 calc R . 2
C19 C 0.1507(11) 0.9039(10) -0.0448(10) 0.043(3) Uani 1 1 d . E 2
H19A H 0.2120 0.9282 0.0229 0.051 Uiso 1 1 calc R E 2
C20 C -0.0054(12) 0.8692(12) -0.1796(10) 0.058(4) Uani 1 1 d . E 2
H20A H -0.0822 0.8641 -0.2265 0.069 Uiso 1 1 calc R E 2
C21 C 0.2555(12) 0.8289(11) -0.1111(13) 0.068(5) Uani 1 1 d . E 2
H21A H 0.2398 0.8041 -0.1790 0.081 Uiso 1 1 calc R E 2
H21B H 0.2520 0.7732 -0.0803 0.081 Uiso 1 1 calc R E 2
C22 C 0.4103(13) 1.0056(12) -0.0819(10) 0.057(4) Uani 1 1 d . . 2
H22A H 0.3481 1.0096 -0.1382 0.068 Uiso 1 1 calc R . 2
C23 C 0.3826(12) 0.9153(10) -0.0528(11) 0.046(3) Uani 1 1 d . E 2
C24 C 0.4712(14) 0.9104(13) 0.0287(13) 0.071(5) Uani 1 1 d . . 2
H24A H 0.4542 0.8513 0.0499 0.085 Uiso 1 1 calc R . 2
C25 C -0.1495(11) 0.8375(10) 0.0757(10) 0.048(4) Uani 1 1 d . F 2
H25A H -0.0814 0.8609 0.1405 0.057 Uiso 1 1 calc R F 2
C26 C -0.2636(12) 0.8155(11) -0.0764(12) 0.063(4) Uani 1 1 d . F 2
H26A H -0.2922 0.8215 -0.1418 0.075 Uiso 1 1 calc R F 2
C27 C -0.3165(14) 0.7124(12) 0.1051(12) 0.068(5) Uani 1 1 d . F 2
H27A H -0.3567 0.7474 0.1253 0.082 Uiso 1 1 calc R F 2
H27B H -0.2501 0.7129 0.1661 0.082 Uiso 1 1 calc R F 2
C28 C -0.5278(14) 0.5613(12) 0.0447(15) 0.084(6) Uani 1 1 d . . 2
H28A H -0.5482 0.6054 0.0741 0.101 Uiso 1 1 calc R . 2
C29 C -0.4116(12) 0.6028(11) 0.0464(13) 0.064(5) Uani 1 1 d . F 2
C30 C -0.3895(12) 0.5375(11) -0.0035(12) 0.056(4) Uani 1 1 d . . 2
H30A H -0.3166 0.5618 -0.0090 0.068 Uiso 1 1 calc R . 2
N1 N 0.2526(11) 0.4962(8) -0.2594(10) 0.061(4) Uani 1 1 d . . 2
N2 N 0.2367(16) 0.5989(12) -0.1512(14) 0.100(5) Uani 1 1 d U . 2
N3 N 0.1329(12) 0.5028(11) -0.1993(12) 0.072(4) Uani 1 1 d . . 2
N7 N 0.8169(10) 0.6918(8) 0.4297(8) 0.044(3) Uiso 1 1 d . D 2
N8 N 0.9104(10) 0.7140(8) 0.5240(8) 0.044(3) Uani 1 1 d . D 2
N9 N 0.9365(9) 0.8609(8) 0.4906(9) 0.045(3) Uani 1 1 d . D 2
N10 N 0.0481(9) 0.9143(7) -0.0794(7) 0.036(2) Uani 1 1 d . E 2
N11 N 0.0570(12) 0.8344(11) -0.2048(9) 0.071(4) Uani 1 1 d . E 2
N12 N 0.1570(10) 0.8548(9) -0.1173(10) 0.053(3) Uani 1 1 d . E 2
N13 N -0.2609(10) 0.7695(8) 0.0503(10) 0.050(3) Uani 1 1 d . F 2
N14 N -0.3383(11) 0.7509(10) -0.0458(10) 0.073(4) Uani 1 1 d . F 2
N15 N -0.1430(8) 0.8704(7) -0.0019(7) 0.035(2) Uani 1 1 d . F 2
C10 C 0.5172(18) 0.4954(17) 0.4297(12) 0.107(8) Uani 0.608(17) 1 d PGU D 1
H10 H 0.5769 0.5225 0.4979 0.129 Uiso 0.608(17) 1 calc PR D 1
N4 N 0.5415(14) 0.4815(14) 0.3480(16) 0.074(7) Uani 0.608(17) 1 d PGU D 1
C7 C 0.4252(18) 0.4383(15) 0.2568(12) 0.090(7) Uani 0.608(17) 1 d PGU D 1
H7 H 0.4139 0.4213 0.1919 0.108 Uiso 0.608(17) 1 calc PR D 1
N5 N 0.3290(14) 0.4256(15) 0.2821(15) 0.077(7) Uani 0.608(17) 1 d PGU D 1
N6 N 0.386(2) 0.4609(17) 0.3889(16) 0.103(7) Uani 0.608(17) 1 d PGU D 1
N5A N 0.309(2) 0.434(2) 0.265(2) 0.071(9) Uani 0.392(17) 1 d PGU D 2
N6A N 0.334(2) 0.3491(17) 0.285(2) 0.085(9) Uani 0.392(17) 1 d PGU D 2
C10A C 0.464(2) 0.381(2) 0.320(2) 0.079(9) Uani 0.392(17) 1 d PGU D 2
H10A H 0.5057 0.3411 0.3387 0.095 Uiso 0.392(17) 1 calc PR D 2
N4A N 0.5195(18) 0.486(2) 0.322(2) 0.060(8) Uani 0.392(17) 1 d PGU D 2
C7A C 0.424(3) 0.5182(17) 0.287(2) 0.072(9) Uani 0.392(17) 1 d PGU D 2
H7A H 0.4341 0.5833 0.2809 0.087 Uiso 0.392(17) 1 calc PR D 2
O1W O 0.5381(18) 0.6921(15) 0.2695(16) 0.074(6) Uani 0.50 1 d P . .

loop_
_atom_site_aniso_label
_atom_site_aniso_U_11
_atom_site_aniso_U_22
_atom_site_aniso_U_33
_atom_site_aniso_U_23
_atom_site_aniso_U_13
_atom_site_aniso_U_12
Cu1 0.0574(15) 0.0356(14) 0.0654(17) 0.0161(13) 0.0377(14) 0.0209(12)
Cu2 0.0613(12) 0.0599(13) 0.0622(14) 0.0114(11) 0.0207(11) 0.0075(10)
Cu3 0.0271(10) 0.0304(12) 0.0299(12) 0.0080(9) 0.0106(10) 0.0098(9)
Mo1 0.0266(5) 0.0417(7) 0.0258(6) 0.0071(5) 0.0097(5) 0.0159(5)
Mo2 0.0494(7) 0.0393(7) 0.0241(6) -0.0029(5) 0.0020(6) 0.0253(6)
Mo3 0.0268(5) 0.0375(7) 0.0396(7) 0.0035(5) 0.0121(5) 0.0155(5)
Mo4 0.0308(5) 0.0295(6) 0.0311(6) 0.0081(5) 0.0129(5) 0.0169(5)
Mo5 0.0312(6) 0.0255(6) 0.0331(6) 0.0124(5) 0.0051(5) 0.0056(5)
Mo6 0.0506(7) 0.0227(6) 0.0347(7) 0.0060(5) 0.0178(6) 0.0127(5)
V1 0.0350(12) 0.0365(13) 0.0332(13) 0.0059(10) 0.0080(10) 0.0140(10)
P1 0.026(2) 0.020(2) 0.026(2) 0.0039(19) 0.006(2) 0.0112(18)
O1 0.021(4) 0.042(6) 0.043(6) 0.011(5) -0.004(4) -0.003(4)
O2 0.049(5) 0.036(5) 0.031(5) 0.006(4) 0.016(4) 0.006(4)
O3 0.032(4) 0.031(5) 0.044(5) 0.000(4) 0.026(4) 0.005(4)
O4 0.104(8) 0.053(6) 0.060(6) 0.033(5) 0.065(6) 0.057(6)
O5 0.124(7) 0.086(6) 0.077(6) 0.038(5) 0.069(6) 0.084(6)
O6 0.043(5) 0.038(5) 0.024(5) 0.000(4) 0.012(4) 0.014(4)
O7 0.027(4) 0.024(5) 0.086(8) -0.006(5) 0.005(5) 0.010(4)
O8 0.047(5) 0.042(5) 0.096(7) 0.003(5) -0.005(5) 0.034(4)
O9 0.162(11) 0.106(9) 0.071(8) 0.056(7) 0.083(8) 0.111(9)
O10 0.069(6) 0.056(6) 0.037(5) 0.013(5) 0.037(5) 0.030(5)
O11 0.062(6) 0.035(5) 0.043(6) 0.001(4) 0.030(5) 0.003(5)
O12 0.048(6) 0.077(7) 0.037(6) -0.004(5) 0.026(5) -0.013(5)
O13 0.080(7) 0.062(7) 0.039(6) 0.004(5) 0.005(5) 0.057(6)
O14 0.046(5) 0.047(6) 0.105(7) 0.012(5) -0.006(5) 0.028(4)
O15 0.046(5) 0.064(6) 0.042(5) 0.033(5) 0.024(5) 0.027(5)
O16 0.038(5) 0.064(7) 0.034(5) -0.007(5) 0.016(5) -0.015(5)
O17 0.062(6) 0.021(5) 0.079(7) -0.004(5) 0.039(6) 0.008(4)
O18 0.054(5) 0.032(5) 0.033(5) 0.003(4) 0.026(5) 0.004(4)
O19 0.025(4) 0.047(5) 0.024(5) 0.006(4) 0.004(4) 0.013(4)
O20 0.019(7) 0.034(9) 0.017(8) 0.003(7) 0.013(7) 0.010(7)
O21 0.018(4) 0.016(5) 0.014(5) -0.001(4) 0.012(4) 0.006(4)
O22 0.020(7) 0.037(9) 0.023(8) 0.019(7) 0.015(7) 0.015(7)
O23 0.007(6) 0.018(7) 0.022(8) 0.006(6) 0.005(6) 0.006(6)
C1 0.086(9) 0.070(9) 0.095(9) 0.007(7) 0.061(8) 0.023(7)
C2 0.069(11) 0.030(8) 0.070(11) 0.005(8) 0.031(10) 0.009(8)
C3 0.072(13) 0.110(18) 0.20(3) 0.049(18) 0.074(17) 0.050(13)
C4 0.050(9) 0.058(11) 0.100(14) 0.025(10) 0.048(10) 0.035(9)
C5 0.054(10) 0.030(9) 0.092(14) -0.016(9) 0.040(10) -0.008(7)
C6 0.070(11) 0.032(9) 0.098(14) -0.004(9) 0.059(12) -0.009(8)
C8 0.062(8) 0.071(9) 0.077(9) -0.010(7) 0.043(7) 0.011(6)
C9 0.071(8) 0.070(9) 0.105(10) 0.007(7) 0.050(8) 0.023(7)
C11 0.062(10) 0.059(11) 0.111(15) -0.011(11) 0.065(12) -0.009(9)
C12 0.081(9) 0.112(11) 0.099(10) 0.018(8) 0.056(8) 0.024(7)
C13 0.066(9) 0.041(9) 0.049(9) 0.022(7) 0.032(8) 0.026(8)
C14 0.038(7) 0.030(7) 0.050(8) 0.009(7) 0.026(7) 0.009(6)
C15 0.076(10) 0.034(8) 0.052(9) 0.018(7) 0.034(8) 0.026(8)
C16 0.036(8) 0.037(9) 0.078(11) 0.009(8) 0.027(8) 0.000(7)
C17 0.052(8) 0.039(8) 0.024(7) 0.013(6) 0.015(7) 0.012(7)
C18 0.057(9) 0.030(8) 0.072(11) 0.005(7) 0.027(9) 0.017(7)
C19 0.030(7) 0.047(8) 0.041(8) 0.002(7) 0.012(7) 0.016(6)
C20 0.036(8) 0.108(13) 0.022(7) 0.009(8) -0.005(6) 0.049(9)
C21 0.037(8) 0.056(10) 0.086(13) -0.010(9) 0.015(8) 0.021(7)
C22 0.050(9) 0.078(12) 0.032(8) 0.019(8) 0.005(7) 0.033(9)
C23 0.041(8) 0.044(8) 0.052(9) -0.005(7) 0.028(8) 0.017(7)
C24 0.056(10) 0.082(13) 0.079(12) 0.053(11) 0.027(10) 0.034(9)
C25 0.029(7) 0.053(9) 0.038(8) 0.022(7) 0.007(6) 0.004(6)
C26 0.034(7) 0.051(9) 0.059(10) 0.019(8) 0.004(7) -0.003(7)
C27 0.065(10) 0.087(13) 0.069(11) 0.045(10) 0.041(10) 0.036(10)
C28 0.064(10) 0.044(10) 0.151(18) 0.013(11) 0.076(13) 0.007(8)
C29 0.036(8) 0.041(9) 0.085(12) 0.017(9) 0.026(9) -0.009(7)
C30 0.045(8) 0.053(10) 0.090(12) 0.015(9) 0.056(9) 0.014(7)
N1 0.066(8) 0.022(6) 0.079(10) 0.011(6) 0.033(8) 0.008(6)
N2 0.113(9) 0.072(8) 0.126(9) 0.020(7) 0.068(7) 0.042(7)
N3 0.050(8) 0.067(10) 0.110(12) 0.030(9) 0.041(9) 0.034(7)
N8 0.054(7) 0.029(6) 0.061(8) 0.018(6) 0.043(7) 0.014(5)
N9 0.029(6) 0.043(7) 0.055(8) 0.009(6) 0.023(6) 0.006(5)
N10 0.034(6) 0.028(6) 0.028(6) 0.001(5) 0.010(5) 0.003(5)
N11 0.052(8) 0.103(11) 0.048(8) -0.007(8) 0.015(7) 0.043(8)
N12 0.030(6) 0.052(8) 0.072(9) -0.002(7) 0.023(6) 0.021(6)
N13 0.035(6) 0.040(7) 0.068(9) 0.023(6) 0.024(7) 0.010(5)
N14 0.049(7) 0.059(9) 0.069(10) 0.027(8) 0.016(7) -0.004(7)
N15 0.023(5) 0.039(6) 0.029(6) 0.006(5) 0.006(5) 0.011(5)
C10 0.103(9) 0.116(12) 0.096(9) 0.021(9) 0.050(7) 0.043(8)
N4 0.081(8) 0.058(10) 0.073(9) 0.040(7) 0.040(7) 0.015(7)
C7 0.076(9) 0.090(12) 0.091(9) 0.024(8) 0.045(7) 0.022(8)
N5 0.081(8) 0.068(11) 0.092(9) 0.017(8) 0.047(7) 0.040(8)
N6 0.103(9) 0.114(12) 0.096(9) 0.038(8) 0.055(8) 0.045(8)
N5A 0.070(10) 0.070(12) 0.076(13) 0.020(9) 0.039(8) 0.031(7)
N6A 0.076(10) 0.082(10) 0.094(11) 0.028(7) 0.036(7) 0.039(6)
C10A 0.074(11) 0.069(11) 0.087(13) 0.025(9) 0.033(8) 0.032(8)
N4A 0.069(10) 0.059(11) 0.055(12) 0.013(9) 0.027(8) 0.034(7)
C7A 0.066(11) 0.075(10) 0.079(13) 0.019(9) 0.033(8) 0.037(7)
O1W 0.058(12) 0.055(13) 0.074(15) -0.019(11) 0.000(12) 0.037(11)

loop_
_atom_type_symbol
_atom_type_description
_atom_type_scat_dispersion_real
_atom_type_scat_dispersion_imag
_atom_type_scat_source
Cu Cu 0.3201 1.2651 'International Tables Vol C Tables 4.2.6.8 and 6.1.1.4'
Mo Mo -1.6832 0.6857 'International Tables Vol C Tables 4.2.6.8 and 6.1.1.4'
V V 0.3005 0.5294 'International Tables Vol C Tables 4.2.6.8 and 6.1.1.4'
P P 0.1023 0.0942 'International Tables Vol C Tables 4.2.6.8 and 6.1.1.4'
O O 0.0106 0.0060 'International Tables Vol C Tables 4.2.6.8 and 6.1.1.4'
C C 0.0033 0.0016 'International Tables Vol C Tables 4.2.6.8 and 6.1.1.4'
H H 0.0000 0.0000 'International Tables Vol C Tables 4.2.6.8 and 6.1.1.4'
N N 0.0061 0.0033 'International Tables Vol C Tables 4.2.6.8 and 6.1.1.4'

loop_
_geom_angle_atom_site_label_1
_geom_angle_atom_site_label_2
_geom_angle_atom_site_label_3
_geom_angle
_geom_angle_site_symmetry_1
_geom_angle_site_symmetry_3
_geom_angle_publ_flag
N9 Cu1 N9 180.000(2) 2_776 . ?
N4 Cu2 N4A 12.6(12) . . ?
N4 Cu2 N1 131.1(7) . 2_665 ?
N4A Cu2 N1 127.3(9) . 2_665 ?
N4 Cu2 N7 122.2(7) . . ?
N4A Cu2 N7 124.5(9) . . ?
N1 Cu2 N7 106.7(4) 2_665 . ?
O19 Cu3 O19 180.0(5) 2_575 . ?
O19 Cu3 N10 89.8(4) 2_575 . ?
O19 Cu3 N10 90.2(4) . . ?
O19 Cu3 N10 90.2(4) 2_575 2_575 ?
O19 Cu3 N10 89.8(4) . 2_575 ?
N10 Cu3 N10 180.0(5) . 2_575 ?
O19 Cu3 N15 91.2(3) 2_575 2_575 ?
O19 Cu3 N15 88.8(3) . 2_575 ?
N10 Cu3 N15 85.5(4) . 2_575 ?
N10 Cu3 N15 94.5(4) 2_575 2_575 ?
O19 Cu3 N15 88.8(3) 2_575 . ?
O19 Cu3 N15 91.2(3) . . ?
N10 Cu3 N15 94.5(4) . . ?
N10 Cu3 N15 85.5(4) 2_575 . ?
N15 Cu3 N15 180.0(5) 2_575 . ?
O1 Mo1 O5 104.6(5) . . ?
O1 Mo1 O2 103.1(4) . . ?
O5 Mo1 O2 95.4(4) . . ?
O1 Mo1 O3 100.6(4) . . ?
O5 Mo1 O3 152.2(4) . . ?
O2 Mo1 O3 90.0(3) . . ?
O1 Mo1 O4 101.1(4) . . ?
O5 Mo1 O4 89.0(4) . . ?
O2 Mo1 O4 153.4(4) . . ?
O3 Mo1 O4 74.8(3) . . ?
O1 Mo1 O23 159.8(5) . 2_676 ?
O5 Mo1 O23 63.1(5) . 2_676 ?
O2 Mo1 O23 94.3(4) . 2_676 ?
O3 Mo1 O23 89.4(4) . 2_676 ?
O4 Mo1 O23 64.5(4) . 2_676 ?
O1 Mo1 V1 102.1(3) . . ?
O5 Mo1 V1 124.0(3) . . ?
O2 Mo1 V1 124.8(3) . . ?
O3 Mo1 V1 37.2(2) . . ?
O4 Mo1 V1 37.6(2) . . ?
O23 Mo1 V1 75.5(3) 2_676 . ?
O6 Mo2 O8 103.5(5) . . ?
O6 Mo2 O9 102.8(5) . . ?
O8 Mo2 O9 93.8(5) . . ?
O6 Mo2 O7 101.7(4) . . ?
O8 Mo2 O7 91.8(4) . . ?
O9 Mo2 O7 152.9(4) . . ?
O6 Mo2 O4 100.9(4) . . ?
O8 Mo2 O4 154.1(4) . . ?
O9 Mo2 O4 89.2(4) . . ?
O7 Mo2 O4 74.8(3) . . ?
O6 Mo2 V1 102.2(3) . . ?
O8 Mo2 V1 126.4(3) . . ?
O9 Mo2 V1 124.7(3) . . ?
O7 Mo2 V1 37.0(2) . . ?
O4 Mo2 V1 37.9(2) . . ?
O10 Mo3 O11 100.9(4) . . ?
O10 Mo3 O2 102.1(4) . 2_676 ?
O11 Mo3 O2 86.1(4) . 2_676 ?
O10 Mo3 O8 103.3(5) . . ?
O11 Mo3 O8 88.7(4) . . ?
O2 Mo3 O8 154.6(4) 2_676 . ?
O10 Mo3 O14 103.6(5) . 2_676 ?
O11 Mo3 O14 155.5(5) . 2_676 ?
O2 Mo3 O14 88.2(4) 2_676 2_676 ?
O8 Mo3 O14 86.3(4) . 2_676 ?
O10 Mo3 O22 160.6(4) . 2_676 ?
O11 Mo3 O22 93.7(4) . 2_676 ?
O2 Mo3 O22 91.5(4) 2_676 2_676 ?
O8 Mo3 O22 64.0(5) . 2_676 ?
O14 Mo3 O22 62.7(5) 2_676 2_676 ?
O13 Mo4 O12 104.4(5) . . ?
O13 Mo4 O11 102.8(5) . . ?
O12 Mo4 O11 94.1(4) . . ?
O13 Mo4 O18 101.0(4) . 2_676 ?
O12 Mo4 O18 90.8(3) . 2_676 ?
O11 Mo4 O18 153.6(4) . 2_676 ?
O13 Mo4 O3 99.9(4) . 2_676 ?
O12 Mo4 O3 153.9(4) . 2_676 ?
O11 Mo4 O3 89.4(3) . 2_676 ?
O18 Mo4 O3 75.4(3) 2_676 2_676 ?
O13 Mo4 O20 162.4(5) . . ?
O12 Mo4 O20 66.4(5) . . ?
O11 Mo4 O20 93.1(4) . . ?
O18 Mo4 O20 65.3(4) 2_676 . ?
O3 Mo4 O20 87.6(4) 2_676 . ?
O13 Mo4 V1 101.6(3) . 2_676 ?
O12 Mo4 V1 126.0(3) . 2_676 ?
O11 Mo4 V1 124.7(3) . 2_676 ?
O18 Mo4 V1 37.8(2) 2_676 2_676 ?
O3 Mo4 V1 37.6(2) 2_676 2_676 ?
O20 Mo4 V1 74.8(3) . 2_676 ?
O15 Mo5 O14 101.9(5) . . ?
O15 Mo5 O16 102.6(4) . . ?
O14 Mo5 O16 96.0(5) . . ?
O15 Mo5 O18 101.0(4) . 2_676 ?
O14 Mo5 O18 154.5(4) . 2_676 ?
O16 Mo5 O18 89.9(4) . 2_676 ?
O15 Mo5 O7 102.5(4) . 2_676 ?
O14 Mo5 O7 90.8(4) . 2_676 ?
O16 Mo5 O7 152.0(4) . 2_676 ?
O18 Mo5 O7 73.3(3) 2_676 2_676 ?
O15 Mo5 O22 158.4(5) . . ?
O14 Mo5 O22 64.2(5) . . ?
O16 Mo5 O22 95.5(5) . . ?
O18 Mo5 O22 90.6(4) 2_676 . ?
O7 Mo5 O22 63.3(4) 2_676 . ?
O15 Mo5 V1 103.6(3) . 2_676 ?
O14 Mo5 V1 124.9(3) . 2_676 ?
O16 Mo5 V1 124.1(3) . 2_676 ?
O18 Mo5 V1 37.1(2) 2_676 2_676 ?
O7 Mo5 V1 36.3(2) 2_676 2_676 ?
O22 Mo5 V1 75.0(3) . 2_676 ?
O17 Mo6 O16 103.9(4) . . ?
O17 Mo6 O12 102.4(5) . . ?
O16 Mo6 O12 86.4(4) . . ?
O17 Mo6 O9 100.7(5) . . ?
O16 Mo6 O9 155.4(5) . . ?
O12 Mo6 O9 89.5(4) . . ?
O17 Mo6 O5 103.3(5) . . ?
O16 Mo6 O5 87.7(4) . . ?
O12 Mo6 O5 154.4(5) . . ?
O9 Mo6 O5 85.6(4) . . ?
O17 Mo6 O23 158.0(5) . 2_676 ?
O16 Mo6 O23 90.4(4) . 2_676 ?
O12 Mo6 O23 95.1(4) . 2_676 ?
O9 Mo6 O23 65.8(4) . 2_676 ?
O5 Mo6 O23 60.0(4) . 2_676 ?
O19 V1 O7 115.1(4) . . ?
O19 V1 O3 114.3(4) . . ?
O7 V1 O3 130.6(4) . . ?
O19 V1 O4 112.6(4) . . ?
O7 V1 O4 80.0(4) . . ?
O3 V1 O4 79.9(3) . . ?
O19 V1 O18 116.0(4) . . ?
O7 V1 O18 79.4(4) . . ?
O3 V1 O18 81.1(3) . . ?
O4 V1 O18 131.4(4) . . ?
O19 V1 Mo2 119.7(3) . . ?
O7 V1 Mo2 39.8(3) . . ?
O3 V1 Mo2 109.9(3) . . ?
O4 V1 Mo2 40.3(3) . . ?
O18 V1 Mo2 109.5(3) . . ?
O19 V1 Mo4 122.1(3) . 2_676 ?
O7 V1 Mo4 109.3(3) . 2_676 ?
O3 V1 Mo4 40.6(2) . 2_676 ?
O4 V1 Mo4 110.0(3) . 2_676 ?
O18 V1 Mo4 40.6(2) . 2_676 ?
Mo2 V1 Mo4 118.26(8) . 2_676 ?
O19 V1 Mo1 119.4(3) . . ?
O7 V1 Mo1 109.6(3) . . ?
O3 V1 Mo1 39.8(2) . . ?
O4 V1 Mo1 40.2(2) . . ?
O18 V1 Mo1 110.5(2) . . ?
Mo2 V1 Mo1 75.06(6) . . ?
Mo4 V1 Mo1 74.85(6) 2_676 . ?
O19 V1 Mo5 122.8(3) . 2_676 ?
O7 V1 Mo5 39.8(3) . 2_676 ?
O3 V1 Mo5 109.7(2) . 2_676 ?
O4 V1 Mo5 109.4(3) . 2_676 ?
O18 V1 Mo5 39.6(3) . 2_676 ?
Mo2 V1 Mo5 74.21(6) . 2_676 ?
Mo4 V1 Mo5 74.35(7) 2_676 2_676 ?
Mo1 V1 Mo5 117.73(8) . 2_676 ?
O21 P1 O21 180.000(6) 2_676 . ?
O21 P1 O20 66.2(7) 2_676 2_676 ?
O21 P1 O20 113.8(7) . 2_676 ?
O21 P1 O20 113.8(7) 2_676 . ?
O21 P1 O20 66.2(7) . . ?
O20 P1 O20 180.0(3) 2_676 . ?
O21 P1 O23 113.1(7) 2_676 . ?
O21 P1 O23 66.9(7) . . ?
O20 P1 O23 70.1(7) 2_676 . ?
O20 P1 O23 109.9(7) . . ?
O21 P1 O23 66.9(7) 2_676 2_676 ?
O21 P1 O23 113.1(7) . 2_676 ?
O20 P1 O23 109.9(7) 2_676 2_676 ?
O20 P1 O23 70.1(7) . 2_676 ?
O23 P1 O23 180.0(9) . 2_676 ?
O21 P1 O22 109.8(7) 2_676 2_676 ?
O21 P1 O22 70.2(7) . 2_676 ?
O20 P1 O22 73.4(7) 2_676 2_676 ?
O20 P1 O22 106.6(7) . 2_676 ?
O23 P1 O22 102.9(7) . 2_676 ?
O23 P1 O22 77.1(6) 2_676 2_676 ?
O21 P1 O22 70.2(7) 2_676 . ?
O21 P1 O22 109.8(7) . . ?
O20 P1 O22 106.6(7) 2_676 . ?
O20 P1 O22 73.4(7) . . ?
O23 P1 O22 77.1(6) . . ?
O23 P1 O22 102.9(7) 2_676 . ?
O22 P1 O22 180.000(7) 2_676 . ?
Mo1 O2 Mo3 142.4(4) . 2_676 ?
V1 O3 Mo1 103.0(4) . . ?
V1 O3 Mo4 101.8(3) . 2_676 ?
Mo1 O3 Mo4 133.9(4) . 2_676 ?
V1 O4 Mo2 101.8(4) . . ?
V1 O4 Mo1 102.2(4) . . ?
Mo2 O4 Mo1 134.4(5) . . ?
Mo1 O5 Mo6 144.2(6) . . ?
V1 O7 Mo2 103.2(4) . . ?
V1 O7 Mo5 104.0(4) . 2_676 ?
Mo2 O7 Mo5 132.9(5) . 2_676 ?
Mo2 O8 Mo3 141.5(6) . . ?
Mo2 O9 Mo6 141.6(6) . . ?
Mo4 O11 Mo3 142.2(5) . . ?
Mo4 O12 Mo6 141.2(6) . . ?
Mo5 O14 Mo3 140.8(7) . 2_676 ?
Mo5 O16 Mo6 142.4(5) . . ?
V1 O18 Mo5 103.3(4) . 2_676 ?
V1 O18 Mo4 101.5(3) . 2_676 ?
Mo5 O18 Mo4 132.6(4) 2_676 2_676 ?
V1 O19 Cu3 177.3(5) . . ?
P1 O20 O21 55.5(6) . . ?
P1 O20 O23 57.0(6) . 2_676 ?
O21 O20 O23 96.7(9) . 2_676 ?
P1 O20 Mo4 130.0(7) . . ?
O21 O20 Mo4 74.5(6) . . ?
O23 O20 Mo4 135.7(8) 2_676 . ?
P1 O21 O20 58.3(6) . . ?
P1 O21 O23 60.1(6) . . ?
O20 O21 O23 100.0(9) . . ?
P1 O21 O22 59.4(6) . 2_676 ?
O20 O21 O22 95.2(9) . 2_676 ?
O23 O21 O22 93.1(9) . 2_676 ?
P1 O22 O21 50.5(5) . 2_676 ?
P1 O22 Mo5 123.3(8) . . ?
O21 O22 Mo5 132.1(8) 2_676 . ?
P1 O22 Mo3 125.5(7) . 2_676 ?
O21 O22 Mo3 75.1(6) 2_676 2_676 ?
Mo5 O22 Mo3 92.3(4) . 2_676 ?
P1 O23 O21 52.9(6) . . ?
P1 O23 O20 52.8(6) . 2_676 ?
O21 O23 O20 91.7(9) . 2_676 ?
P1 O23 Mo1 127.6(7) . 2_676 ?
O21 O23 Mo1 74.7(6) . 2_676 ?
O20 O23 Mo1 137.6(7) 2_676 2_676 ?
P1 O23 Mo6 124.7(6) . 2_676 ?
O21 O23 Mo6 139.4(8) . 2_676 ?
O20 O23 Mo6 71.9(6) 2_676 2_676 ?
Mo1 O23 Mo6 92.5(4) 2_676 2_676 ?
N2 C1 N1 116.5(16) . . ?
N2 C1 H1A 121.7 . . ?
N1 C1 H1A 121.7 . . ?
N3 C2 N1 111.9(14) . . ?
N3 C2 H2A 124.1 . . ?
N1 C2 H2A 124.1 . . ?
N3 C3 C4 112.3(15) . . ?
N3 C3 H3A 109.1 . . ?
C4 C3 H3A 109.1 . . ?
N3 C3 H3B 109.1 . . ?
C4 C3 H3B 109.1 . . ?
H3A C3 H3B 107.9 . . ?
C5 C4 C9 123.3(19) . . ?
C5 C4 C3 119.3(18) . . ?
C9 C4 C3 117.3(17) . . ?
C4 C5 C6 118.3(16) . . ?
C4 C5 H5A 120.9 . . ?
C6 C5 H5A 120.9 . . ?
C5 C6 C11 118.5(16) . . ?
C5 C6 H6A 120.7 . . ?
C11 C6 H6A 120.7 . . ?
C9 C8 C11 122.1(19) . . ?
C9 C8 H8A 119.0 . . ?
C11 C8 H8A 119.0 . . ?
C8 C9 C4 118.8(19) . . ?
C8 C9 H9A 120.6 . . ?
C4 C9 H9A 120.6 . . ?
C8 C11 C6 118.9(19) . . ?
C8 C11 C12 123.8(17) . . ?
C6 C11 C12 117.3(17) . . ?
N5A C12 N5 10.1(17) . . ?
N5A C12 C11 106(2) . . ?
N5 C12 C11 115.0(15) . . ?
N5A C12 H12A 108.1 . . ?
N5 C12 H12A 108.5 . . ?
C11 C12 H12A 108.5 . . ?
N5A C12 H12B 117.6 . . ?
N5 C12 H12B 108.5 . . ?
C11 C12 H12B 108.5 . . ?
H12A C12 H12B 107.5 . . ?
N5A C12 H12C 110.5 . . ?
N5 C12 H12C 110.2 . . ?
C11 C12 H12C 110.5 . . ?
H12A C12 H12C 4.1 . . ?
H12B C12 H12C 103.4 . . ?
N5A C12 H12D 110.5 . . ?
N5 C12 H12D 101.6 . . ?
C11 C12 H12D 110.5 . . ?
H12A C12 H12D 112.7 . . ?
H12B C12 H12D 7.3 . . ?
H12C C12 H12D 108.6 . . ?
N7 C13 N9 114.4(13) . . ?
N7 C13 H13A 122.8 . . ?
N9 C13 H13A 122.8 . . ?
N8 C14 N9 108.0(12) . . ?
N8 C14 H14A 126.0 . . ?
N9 C14 H14A 126.0 . . ?
N8 C15 C17 114.5(11) . . ?
N8 C15 H15A 108.6 . . ?
C17 C15 H15A 108.6 . . ?
N8 C15 H15B 108.6 . . ?
C17 C15 H15B 108.6 . . ?
H15A C15 H15B 107.6 . . ?
C17 C16 C18 121.5(13) . 2_766 ?
C17 C16 H16A 119.2 . . ?
C18 C16 H16A 119.2 2_766 . ?
C16 C17 C18 119.5(13) . . ?
C16 C17 C15 121.0(13) . . ?
C18 C17 C15 119.5(12) . . ?
C16 C18 C17 119.0(12) 2_766 . ?
C16 C18 H18A 120.5 2_766 . ?
C17 C18 H18A 120.5 . . ?
N10 C19 N12 111.6(12) . . ?
N10 C19 H19A 124.2 . . ?
N12 C19 H19A 124.2 . . ?
N11 C20 N10 115.1(11) . . ?
N11 C20 H20A 122.5 . . ?
N10 C20 H20A 122.5 . . ?
N12 C21 C23 113.9(12) . . ?
N12 C21 H21A 108.8 . . ?
C23 C21 H21A 108.8 . . ?
N12 C21 H21B 108.8 . . ?
C23 C21 H21B 108.8 . . ?
H21A C21 H21B 107.7 . . ?
C24 C22 C23 121.6(13) 2_675 . ?
C24 C22 H22A 119.2 2_675 . ?
C23 C22 H22A 119.2 . . ?
C24 C23 C22 119.1(12) . . ?
C24 C23 C21 121.5(15) . . ?
C22 C23 C21 119.4(14) . . ?
C23 C24 C22 119.4(13) . 2_675 ?
C23 C24 H24A 120.3 . . ?
C22 C24 H24A 120.3 2_675 . ?
N13 C25 N15 112.1(12) . . ?
N13 C25 H25A 124.0 . . ?
N15 C25 H25A 124.0 . . ?
N15 C26 N14 113.0(13) . . ?
N15 C26 H26A 123.5 . . ?
N14 C26 H26A 123.5 . . ?
N13 C27 C29 114.3(13) . . ?
N13 C27 H27A 108.7 . . ?
C29 C27 H27A 108.7 . . ?
N13 C27 H27B 108.7 . . ?
C29 C27 H27B 108.7 . . ?
H27A C27 H27B 107.6 . . ?
C30 C28 C29 123.8(15) 2_465 . ?
C30 C28 H28A 118.1 2_465 . ?
C29 C28 H28A 118.1 . . ?
C30 C29 C28 116.2(13) . . ?
C30 C29 C27 123.0(13) . . ?
C28 C29 C27 120.7(16) . . ?
C28 C30 C29 119.8(12) 2_465 . ?
C28 C30 H30A 120.1 2_465 . ?
C29 C30 H30A 120.1 . . ?
C2 N1 C1 101.0(13) . . ?
C2 N1 Cu2 129.1(11) . 2_665 ?
C1 N1 Cu2 129.9(10) . 2_665 ?
C1 N2 N3 100.1(15) . . ?
C2 N3 N2 110.1(13) . . ?
C2 N3 C3 129.9(16) . . ?
N2 N3 C3 118.8(16) . . ?
C13 N7 N8 104.0(11) . . ?
C13 N7 Cu2 131.5(10) . . ?
N8 N7 Cu2 124.5(8) . . ?
C14 N8 N7 110.1(10) . . ?
C14 N8 C15 127.6(12) . . ?
N7 N8 C15 122.1(11) . . ?
C13 N9 C14 103.5(11) . . ?
C13 N9 Cu1 129.1(10) . . ?
C14 N9 Cu1 127.4(9) . . ?
C19 N10 C20 101.0(11) . . ?
C19 N10 Cu3 127.4(9) . . ?
C20 N10 Cu3 130.9(9) . . ?
C20 N11 N12 103.5(11) . . ?
C19 N12 N11 108.8(11) . . ?
C19 N12 C21 129.0(13) . . ?
N11 N12 C21 122.1(12) . . ?
C25 N13 N14 111.0(11) . . ?
C25 N13 C27 133.6(13) . . ?
N14 N13 C27 115.4(11) . . ?
N13 N14 C26 102.7(11) . . ?
C25 N15 C26 101.2(10) . . ?
C25 N15 Cu3 128.8(8) . . ?
C26 N15 Cu3 128.1(9) . . ?
N4 C10 N6 108.0 . . ?
N4 C10 H10 126.0 . . ?
N6 C10 H10 126.0 . . ?
C10 N4 C7 108.0 . . ?
C10 N4 Cu2 129.8(13) . . ?
C7 N4 Cu2 117.9(12) . . ?
N4 C7 N5 108.0 . . ?
N4 C7 H7 126.0 . . ?
N5 C7 H7 126.0 . . ?
N6 N5 C7 108.0 . . ?
N6 N5 C12 117.1(17) . . ?
C7 N5 C12 133.8(16) . . ?
N5 N6 C10 108.0 . . ?
C12 N5A N6A 108(2) . . ?
C12 N5A C7A 144(2) . . ?
N6A N5A C7A 108.0 . . ?
N5A N6A C10A 108.0 . . ?
N4A C10A N6A 108.0 . . ?
N4A C10A H10A 126.0 . . ?
N6A C10A H10A 126.0 . . ?
C10A N4A C7A 108.0 . . ?
C10A N4A Cu2 119.8(17) . . ?
C7A N4A Cu2 130.9(17) . . ?
N5A C7A N4A 108.0 . . ?
N5A C7A H7A 126.0 . . ?
N4A C7A H7A 126.0 . . ?

loop_
_geom_bond_atom_site_label_1
_geom_bond_atom_site_label_2
_geom_bond_distance
_geom_bond_site_symmetry_2
_geom_bond_publ_flag
Cu1 N9 1.855(11) 2_776 ?
Cu1 N9 1.855(11) . ?
Cu2 N4 1.829(14) . ?
Cu2 N4A 1.90(2) . ?
Cu2 N1 1.922(13) 2_665 ?
Cu2 N7 2.021(11) . ?
Cu3 O19 2.020(7) 2_575 ?
Cu3 O19 2.020(7) . ?
Cu3 N10 2.093(10) . ?
Cu3 N10 2.093(10) 2_575 ?
Cu3 N15 2.099(9) 2_575 ?
Cu3 N15 2.099(9) . ?
Mo1 O1 1.672(7) . ?
Mo1 O5 1.798(9) . ?
Mo1 O2 1.820(8) . ?
Mo1 O3 2.023(8) . ?
Mo1 O4 2.036(8) . ?
Mo1 O23 2.414(11) 2_676 ?
Mo1 V1 3.082(2) . ?
Mo2 O6 1.647(8) . ?
Mo2 O8 1.821(9) . ?
Mo2 O9 1.843(10) . ?
Mo2 O7 2.014(8) . ?
Mo2 O4 2.025(8) . ?
Mo2 V1 3.064(3) . ?
Mo3 O10 1.654(8) . ?
Mo3 O11 1.902(9) . ?
Mo3 O2 1.926(8) 2_676 ?
Mo3 O8 1.928(9) . ?
Mo3 O14 1.941(10) 2_676 ?
Mo3 O22 2.459(13) 2_676 ?
Mo4 O13 1.666(8) . ?
Mo4 O12 1.825(9) . ?
Mo4 O11 1.857(8) . ?
Mo4 O18 2.040(8) 2_676 ?
Mo4 O3 2.041(8) 2_676 ?
Mo4 O20 2.458(13) . ?
Mo4 V1 3.071(3) 2_676 ?
Mo5 O15 1.646(7) . ?
Mo5 O14 1.818(10) . ?
Mo5 O16 1.832(9) . ?
Mo5 O18 2.036(8) 2_676 ?
Mo5 O7 2.046(8) 2_676 ?
Mo5 O22 2.452(13) . ?
Mo5 V1 3.106(3) 2_676 ?
Mo6 O17 1.645(8) . ?
Mo6 O16 1.912(8) . ?
Mo6 O12 1.913(10) . ?
Mo6 O9 1.920(9) . ?
Mo6 O5 1.927(10) . ?
Mo6 O23 2.494(12) 2_676 ?
V1 O19 1.647(7) . ?
V1 O7 1.894(9) . ?
V1 O3 1.914(7) . ?
V1 O4 1.922(8) . ?
V1 O18 1.923(8) . ?
V1 Mo4 3.071(3) 2_676 ?
V1 Mo5 3.106(3) 2_676 ?
P1 O21 1.442(12) 2_676 ?
P1 O21 1.442(12) . ?
P1 O20 1.487(14) 2_676 ?
P1 O20 1.487(14) . ?
P1 O23 1.566(12) . ?
P1 O23 1.566(12) 2_676 ?
P1 O22 1.608(12) 2_676 ?
P1 O22 1.608(12) . ?
O2 Mo3 1.926(8) 2_676 ?
O3 Mo4 2.041(7) 2_676 ?
O7 Mo5 2.046(8) 2_676 ?
O14 Mo3 1.941(10) 2_676 ?
O18 Mo5 2.036(8) 2_676 ?
O18 Mo4 2.040(8) 2_676 ?
O20 O21 1.600(17) . ?
O20 O23 1.756(18) 2_676 ?
O21 O23 1.662(18) . ?
O21 O22 1.758(18) 2_676 ?
O22 O21 1.758(18) 2_676 ?
O22 Mo3 2.459(12) 2_676 ?
O23 O20 1.756(18) 2_676 ?
O23 Mo1 2.414(11) 2_676 ?
O23 Mo6 2.494(12) 2_676 ?
C1 N2 1.283(19) . ?
C1 N1 1.369(19) . ?
C1 H1A 0.9300 . ?
C2 N3 1.287(18) . ?
C2 N1 1.303(16) . ?
C2 H2A 0.9300 . ?
C3 N3 1.50(2) . ?
C3 C4 1.53(3) . ?
C3 H3A 0.9700 . ?
C3 H3B 0.9700 . ?
C4 C5 1.34(2) . ?
C4 C9 1.37(2) . ?
C5 C6 1.37(2) . ?
C5 H5A 0.9300 . ?
C6 C11 1.39(2) . ?
C6 H6A 0.9300 . ?
C8 C9 1.27(2) . ?
C8 C11 1.39(2) . ?
C8 H8A 0.9300 . ?
C9 H9A 0.9300 . ?
C11 C12 1.53(3) . ?
C12 N5A 1.23(3) . ?
C12 N5 1.49(2) . ?
C12 H12A 0.9700 . ?
C12 H12B 0.9700 . ?
C12 H12C 0.9700 . ?
C12 H12D 0.9700 . ?
C13 N7 1.304(15) . ?
C13 N9 1.339(16) . ?
C13 H13A 0.9300 . ?
C14 N8 1.335(14) . ?
C14 N9 1.366(15) . ?
C14 H14A 0.9300 . ?
C15 N8 1.452(15) . ?
C15 C17 1.532(18) . ?
C15 H15A 0.9700 . ?
C15 H15B 0.9700 . ?
C16 C17 1.331(17) . ?
C16 C18 1.406(19) 2_766 ?
C16 H16A 0.9300 . ?
C17 C18 1.408(18) . ?
C18 C16 1.406(19) 2_766 ?
C18 H18A 0.9300 . ?
C19 N10 1.300(15) . ?
C19 N12 1.310(16) . ?
C19 H19A 0.9300 . ?
C20 N11 1.272(16) . ?
C20 N10 1.355(15) . ?
C20 H20A 0.9300 . ?
C21 N12 1.446(16) . ?
C21 C23 1.472(17) . ?
C21 H21A 0.9700 . ?
C21 H21B 0.9700 . ?
C22 C24 1.392(19) 2_675 ?
C22 C23 1.396(18) . ?
C22 H22A 0.9300 . ?
C23 C24 1.329(19) . ?
C24 C22 1.392(19) 2_675 ?
C24 H24A 0.9300 . ?
C25 N13 1.287(14) . ?
C25 N15 1.334(14) . ?
C25 H25A 0.9300 . ?
C26 N15 1.353(15) . ?
C26 N14 1.354(16) . ?
C26 H26A 0.9300 . ?
C27 N13 1.447(15) . ?
C27 C29 1.50(2) . ?
C27 H27A 0.9700 . ?
C27 H27B 0.9700 . ?
C28 C30 1.328(19) 2_465 ?
C28 C29 1.403(18) . ?
C28 H28A 0.9300 . ?
C29 C30 1.36(2) . ?
C30 C28 1.328(19) 2_465 ?
C30 H30A 0.9300 . ?
N1 Cu2 1.922(13) 2_665 ?
N2 N3 1.389(18) . ?
N7 N8 1.349(14) . ?
N11 N12 1.329(15) . ?
N13 N14 1.314(15) . ?
C10 N4 1.4200 . ?
C10 N6 1.4200 . ?
C10 H10 0.9300 . ?
N4 C7 1.4200 . ?
C7 N5 1.4200 . ?
C7 H7 0.9300 . ?
N5 N6 1.4200 . ?
N5A N6A 1.4200 . ?
N5A C7A 1.4200 . ?
N6A C10A 1.4200 . ?
C10A N4A 1.4200 . ?
C10A H10A 0.9300 . ?
N4A C7A 1.4200 . ?
C7A H7A 0.9300 . ?
